data_2213890
loop_
_publ_author_name
'How, Fiona N.-F.'
'Watkin, David J.'
'Crouse, Karen A.'
'M. Ibrahim M. Tahir'

_publ_contact_author_address
;
Chemical Crystallography,
Chemistry Research Laboratory,
12, Mansfield Road,
Oxford OX1 3TA,
England.
;
_publ_contact_author_email howfiona@gmail.com
_publ_contact_author_fax '+44 1865 085021'
_publ_contact_author_name 'How, Fiona N-F'
_publ_contact_author_phone +60126919556
_publ_section_title
;
 2,5-Bis(2-naphthylmethylsulfanyl)-1-thia-3,4-diazacyclopenta-2,5-diene
;
_journal_coeditor_code LH2391
_journal_date_accepted 2007-05-16
_journal_date_recd_electronic 2007-05-11
_journal_issue 6
_journal_name_full 'Acta Crystallographica Section E'
_journal_page_first o2913
_journal_page_last o2913
_journal_paper_category QO
_journal_paper_doi 10.1107/S1600536807024257
_journal_volume 63
_journal_year 2007
_chemical_formula_iupac 'C24 H18 N2 S3'
_chemical_formula_moiety 'C24 H18 N2 S3'
_chemical_formula_sum 'C24 H18 N2 S3'
_chemical_formula_weight 430.62
_chemical_name_systematic
;
2,5-Bis(2-naphthylmethylsulfanyl)-1-thia-3,4-diazacyclopenta-2,5-diene
;
_space_group_IT_number 14
_symmetry_cell_setting monoclinic
_symmetry_space_group_name_Hall '-P 2yab'
_symmetry_space_group_name_H-M 'P 1 21/a 1'
_atom_sites_solution_hydrogens geom
_atom_sites_solution_primary direct
_audit_creation_method CRYSTALS_ver_12.84
_cell_angle_alpha 90
_cell_angle_beta 93.2975(7)
_cell_angle_gamma 90
_cell_formula_units_Z 4
_cell_length_a 8.20950(10)
_cell_length_b 12.9738(2)
_cell_length_c 18.8054(3)
_cell_measurement_reflns_used 4829
_cell_measurement_temperature 150
_cell_measurement_theta_max 28
_cell_measurement_theta_min 5
_cell_volume 1999.62(5)
_computing_cell_refinement 'DENZO/SCALEPACK (Otwinowski & Minor, 1997)'
_computing_data_collection 'COLLECT (Nonius, 1997-2001).'
_computing_data_reduction DENZO/SCALEPACK
_computing_molecular_graphics 'CAMERON (Watkin <i>et al.</i>,  1996)'
_computing_publication_material CRYSTALS
_computing_structure_refinement 'CRYSTALS (Betteridge <i>et al.</i>,  2003)'
_computing_structure_solution 'SIR92 (Altomare <i>et al.</i>,  1994)'
_diffrn_ambient_temperature 150
_diffrn_measured_fraction_theta_full 0.991
_diffrn_measured_fraction_theta_max 0.989
_diffrn_measurement_device_type 'Bruker-Nonius KappaCCD'
_diffrn_measurement_method \w
_diffrn_radiation_monochromator graphite
_diffrn_radiation_type 'Mo K\a'
_diffrn_radiation_wavelength 0.71073
_diffrn_reflns_av_R_equivalents 0.013
_diffrn_reflns_limit_h_max 10
_diffrn_reflns_limit_h_min -10
_diffrn_reflns_limit_k_max 12
_diffrn_reflns_limit_k_min -17
_diffrn_reflns_limit_l_max 24
_diffrn_reflns_limit_l_min -24
_diffrn_reflns_number 23179
_diffrn_reflns_theta_full 27.338
_diffrn_reflns_theta_max 27.896
_diffrn_reflns_theta_min 5.127
_diffrn_standards_number 0
_exptl_absorpt_coefficient_mu 0.385
_exptl_absorpt_correction_T_max 0.84
_exptl_absorpt_correction_T_min 0.56
_exptl_absorpt_correction_type multi-scan
_exptl_absorpt_process_details 'DENZO/SCALEPACK (Otwinowski & Minor, 1997)'
_exptl_crystal_colour pink
_exptl_crystal_density_diffrn 1.430
_exptl_crystal_description block
_exptl_crystal_F_000 896
_exptl_crystal_size_max 0.62
_exptl_crystal_size_mid 0.60
_exptl_crystal_size_min 0.45
_refine_diff_density_max 0.37
_refine_diff_density_min -0.26
_refine_ls_extinction_method None
_refine_ls_goodness_of_fit_ref 0.9815
_refine_ls_hydrogen_treatment constr
_refine_ls_matrix_type full
_refine_ls_number_parameters 262
_refine_ls_number_reflns 4734
_refine_ls_number_restraints 0
_refine_ls_R_factor_all 0.0344
_refine_ls_R_factor_gt 0.0344
_refine_ls_shift/su_max 0.000654
_refine_ls_structure_factor_coef Fsqd
_refine_ls_weighting_details
;
Method= Modified Sheldrick
w=1/[\s^2^(F^2^) + ( 0.02P)^2^ + 1.34P]
,where P=(max(Fo^2^,0) + 2Fc^2^)/3
;
_refine_ls_weighting_scheme calc
_refine_ls_wR_factor_all 0.0724
_refine_ls_wR_factor_gt 0.0724
_refine_ls_wR_factor_ref 0.0724
_reflns_number_gt 4734
_reflns_number_total 4734
_reflns_threshold_expression I>-3.0\s(I)
_cod_data_source_file lh2391.cif
_cod_data_source_block I
_cod_depositor_comments
;
The following automatic conversions were performed:
'_symmetry_cell_setting' value 'Monoclinic' changed to 'monoclinic'
according to '/home/saulius/struct/CIF-dictionaries/cif_core.dic'
dictionary named 'cif_core.dic' version 2.4.1 from 2010-06-29.

Automatic conversion script
Id: cif_fix_enum 1527 2010-12-29 10:47:43Z saulius 

The following automatic conversions were performed:

'_symmetry_cell_setting' value 'Monoclinic' changed to 'monoclinic'
according to /home/saulius/struct/CIF-dictionaries/cif_core.dic
dictionary named 'cif_core.dic' version 2.4.1 from 2010-06-29.

Automatic conversion script
Id: cif_fix_values 1715 2011-07-08 13:25:40Z adriana 
;
_cod_original_sg_symbol_H-M 'P 21/a'
_cod_database_code 2213890
_cod_database_fobs_code 2213890

loop_
_symmetry_equiv_pos_as_xyz
x,y,z
-x,-y,-z
-x+1/2,y+1/2,-z
x+1/2,-y+1/2,z

loop_
_atom_site_type_symbol
_atom_site_label
_atom_site_fract_x
_atom_site_fract_y
_atom_site_fract_z
_atom_site_U_iso_or_equiv
_atom_site_adp_type
_atom_site_occupancy
C C1 0.66751(15) 0.75552(9) 0.27352(6) 0.0190 Uani 1.0000
S S2 0.68740(4) 0.88721(2) 0.261136(17) 0.0231 Uani 1.0000
C C3 0.53408(15) 0.87515(10) 0.19411(6) 0.0197 Uani 1.0000
N N4 0.47998(13) 0.78163(8) 0.18438(6) 0.0219 Uani 1.0000
N N5 0.55794(13) 0.71174(8) 0.23113(6) 0.0216 Uani 1.0000
S S6 0.46202(4) 0.98431(2) 0.148072(17) 0.0235 Uani 1.0000
C C7 0.28616(16) 0.93037(10) 0.09599(7) 0.0236 Uani 1.0000
C C8 0.19611(15) 1.02049(9) 0.06172(7) 0.0208 Uani 1.0000
C C9 0.08118(15) 1.07858(9) 0.09984(7) 0.0201 Uani 1.0000
C C10 0.00184(15) 1.16412(9) 0.06500(7) 0.0219 Uani 1.0000
C C11 0.03773(16) 1.18887(10) -0.00596(7) 0.0254 Uani 1.0000
C C12 0.14673(17) 1.13191(11) -0.04135(7) 0.0268 Uani 1.0000
C C13 0.22634(16) 1.04754(10) -0.00684(7) 0.0246 Uani 1.0000
C C14 -0.11338(17) 1.22204(10) 0.10167(8) 0.0287 Uani 1.0000
C C15 -0.15069(18) 1.19678(12) 0.16931(9) 0.0341 Uani 1.0000
C C16 -0.07261(19) 1.11184(12) 0.20385(8) 0.0323 Uani 1.0000
C C17 0.03962(17) 1.05441(10) 0.17013(7) 0.0260 Uani 1.0000
S S18 0.78546(4) 0.69146(2) 0.340331(17) 0.0223 Uani 1.0000
C C19 0.64192(16) 0.59002(11) 0.36317(7) 0.0251 Uani 1.0000
C C20 0.72179(15) 0.52241(10) 0.42019(7) 0.0236 Uani 1.0000
C C21 0.83252(16) 0.44238(10) 0.40272(7) 0.0244 Uani 1.0000
C C22 0.89975(17) 0.37824(11) 0.45879(8) 0.0305 Uani 1.0000
C C23 0.85668(19) 0.39678(13) 0.52956(8) 0.0373 Uani 1.0000
C C24 0.75468(19) 0.47467(14) 0.54493(8) 0.0376 Uani 1.0000
C C25 0.68700(17) 0.53818(12) 0.48984(8) 0.0304 Uani 1.0000
C C26 1.0115(2) 0.29975(12) 0.44187(11) 0.0423 Uani 1.0000
C C27 1.0555(2) 0.28529(13) 0.37410(12) 0.0480 Uani 1.0000
C C28 0.9898(2) 0.34872(12) 0.31864(10) 0.0405 Uani 1.0000
C C29 0.88061(18) 0.42487(11) 0.33260(8) 0.0294 Uani 1.0000
H H71 0.2205 0.8932 0.1284 0.0285 Uiso 1.0000
H H72 0.3267 0.8841 0.0610 0.0293 Uiso 1.0000
H H111 -0.0173 1.2450 -0.0283 0.0310 Uiso 1.0000
H H121 0.1690 1.1490 -0.0883 0.0323 Uiso 1.0000
H H131 0.2991 1.0088 -0.0319 0.0288 Uiso 1.0000
H H141 -0.1678 1.2785 0.0776 0.0339 Uiso 1.0000
H H151 -0.2304 1.2365 0.1927 0.0414 Uiso 1.0000
H H161 -0.0988 1.0958 0.2507 0.0388 Uiso 1.0000
H H171 0.0887 0.9967 0.1941 0.0308 Uiso 1.0000
H H191 0.5451 0.6233 0.3802 0.0303 Uiso 1.0000
H H192 0.6112 0.5516 0.3200 0.0304 Uiso 1.0000
H H231 0.9061 0.3540 0.5661 0.0446 Uiso 1.0000
H H241 0.7298 0.4877 0.5929 0.0460 Uiso 1.0000
H H251 0.6141 0.5924 0.5007 0.0368 Uiso 1.0000
H H261 1.0547 0.2582 0.4791 0.0508 Uiso 1.0000
H H271 1.1292 0.2343 0.3634 0.0573 Uiso 1.0000
H H281 1.0207 0.3378 0.2712 0.0485 Uiso 1.0000
H H291 0.8351 0.4674 0.2941 0.0348 Uiso 1.0000

loop_
_atom_site_aniso_label
_atom_site_aniso_U_11
_atom_site_aniso_U_22
_atom_site_aniso_U_33
_atom_site_aniso_U_12
_atom_site_aniso_U_13
_atom_site_aniso_U_23
C1 0.0188(6) 0.0181(5) 0.0200(6) 0.0025(4) 0.0010(5) 0.0018(4)
S2 0.02330(16) 0.01779(15) 0.02724(17) -0.00106(11) -0.00687(12) 0.00231(11)
C3 0.0196(6) 0.0220(6) 0.0175(5) 0.0032(5) 0.0000(4) 0.0007(4)
N4 0.0255(5) 0.0193(5) 0.0205(5) 0.0034(4) -0.0035(4) -0.0006(4)
N5 0.0232(5) 0.0178(5) 0.0233(5) 0.0028(4) -0.0030(4) 0.0005(4)
S6 0.02495(17) 0.01913(15) 0.02580(16) 0.00140(12) -0.00453(12) 0.00427(12)
C7 0.0264(6) 0.0184(6) 0.0253(6) 0.0035(5) -0.0057(5) -0.0002(5)
C8 0.0221(6) 0.0165(5) 0.0230(6) -0.0011(5) -0.0057(5) 0.0009(5)
C9 0.0203(6) 0.0157(5) 0.0237(6) -0.0021(5) -0.0041(5) 0.0015(5)
C10 0.0184(6) 0.0167(5) 0.0299(6) -0.0026(5) -0.0055(5) 0.0026(5)
C11 0.0251(7) 0.0191(6) 0.0308(7) -0.0035(5) -0.0095(5) 0.0075(5)
C12 0.0304(7) 0.0272(7) 0.0220(6) -0.0069(5) -0.0056(5) 0.0063(5)
C13 0.0262(7) 0.0235(6) 0.0235(6) -0.0016(5) -0.0024(5) -0.0006(5)
C14 0.0223(6) 0.0210(6) 0.0422(8) 0.0030(5) -0.0040(6) 0.0021(6)
C15 0.0284(7) 0.0299(7) 0.0447(9) 0.0030(6) 0.0070(6) -0.0028(6)
C16 0.0356(8) 0.0314(7) 0.0307(7) -0.0021(6) 0.0084(6) 0.0015(6)
C17 0.0306(7) 0.0207(6) 0.0263(6) -0.0003(5) -0.0012(5) 0.0039(5)
S18 0.01965(15) 0.02174(15) 0.02509(16) 0.00028(11) -0.00367(12) 0.00625(12)
C19 0.0203(6) 0.0272(6) 0.0275(7) -0.0015(5) -0.0013(5) 0.0076(5)
C20 0.0193(6) 0.0244(6) 0.0265(6) -0.0049(5) -0.0026(5) 0.0078(5)
C21 0.0209(6) 0.0213(6) 0.0301(7) -0.0058(5) -0.0052(5) 0.0067(5)
C22 0.0245(7) 0.0255(7) 0.0402(8) -0.0082(5) -0.0099(6) 0.0130(6)
C23 0.0303(8) 0.0433(9) 0.0367(8) -0.0142(7) -0.0125(6) 0.0226(7)
C24 0.0316(8) 0.0547(10) 0.0259(7) -0.0142(7) -0.0028(6) 0.0130(7)
C25 0.0243(7) 0.0377(8) 0.0291(7) -0.0058(6) 0.0004(5) 0.0066(6)
C26 0.0357(8) 0.0253(7) 0.0640(11) -0.0010(6) -0.0131(8) 0.0152(7)
C27 0.0406(9) 0.0253(8) 0.0768(13) 0.0082(7) -0.0075(9) -0.0022(8)
C28 0.0398(9) 0.0309(8) 0.0507(10) 0.0020(7) 0.0015(7) -0.0079(7)
C29 0.0301(7) 0.0241(6) 0.0335(7) -0.0026(5) -0.0029(6) 0.0021(5)

loop_
_atom_type_symbol
_atom_type_scat_dispersion_real
_atom_type_scat_dispersion_imag
_atom_type_scat_source
C 0.0033 0.0016 'International Tables Vol C 4.2.6.8 and 6.1.1.4'
H 0.0000 0.0000 'International Tables Vol C 4.2.6.8 and 6.1.1.4'
N 0.0061 0.0033 'International Tables Vol C 4.2.6.8 and 6.1.1.4'
S 0.1246 0.1234 'International Tables Vol C 4.2.6.8 and 6.1.1.4'

loop_
_geom_angle_atom_site_label_1
_geom_angle_atom_site_label_2
_geom_angle_atom_site_label_3
_geom_angle
_geom_angle_publ_flag
S2 C1 N5 114.59(9) no
S2 C1 S18 120.78(7) no
N5 C1 S18 124.61(10) no
C1 S2 C3 86.49(6) no
S2 C3 N4 114.42(9) no
S2 C3 S6 119.86(7) no
N4 C3 S6 125.70(10) no
C3 N4 N5 112.18(10) no
N4 N5 C1 112.32(10) no
C3 S6 C7 100.90(6) no
S6 C7 C8 106.47(8) yes
S6 C7 H71 107.7 no
C8 C7 H71 112.3 no
S6 C7 H72 108.0 no
C8 C7 H72 111.8 no
H71 C7 H72 110.3 no
C7 C8 C9 121.01(11) no
C7 C8 C13 119.27(12) no
C9 C8 C13 119.71(11) no
C8 C9 C10 118.43(12) no
C8 C9 C17 123.42(11) no
C10 C9 C17 118.14(12) no
C9 C10 C11 119.57(12) no
C9 C10 C14 119.25(12) no
C11 C10 C14 121.17(12) no
C10 C11 C12 120.92(12) no
C10 C11 H111 118.3 no
C12 C11 H111 120.8 no
C11 C12 C13 119.66(12) no
C11 C12 H121 120.0 no
C13 C12 H121 120.4 no
C12 C13 C8 121.71(13) no
C12 C13 H131 118.7 no
C8 C13 H131 119.6 no
C10 C14 C15 121.17(13) no
C10 C14 H141 118.8 no
C15 C14 H141 120.0 no
C14 C15 C16 119.67(14) no
C14 C15 H151 119.6 no
C16 C15 H151 120.8 no
C15 C16 C17 120.73(14) no
C15 C16 H161 118.7 no
C17 C16 H161 120.6 no
C9 C17 C16 121.04(12) no
C9 C17 H171 119.8 no
C16 C17 H171 119.2 no
C1 S18 C19 99.93(6) yes
S18 C19 C20 108.99(9) no
S18 C19 H191 107.9 no
C20 C19 H191 110.7 no
S18 C19 H192 108.1 no
C20 C19 H192 112.1 no
H191 C19 H192 108.9 no
C19 C20 C21 121.03(12) no
C19 C20 C25 119.13(13) no
C21 C20 C25 119.84(12) no
C20 C21 C22 118.47(13) no
C20 C21 C29 123.03(12) no
C22 C21 C29 118.49(13) no
C21 C22 C23 119.18(14) no
C21 C22 C26 118.66(15) no
C23 C22 C26 122.14(14) no
C22 C23 C24 121.19(13) no
C22 C23 H231 117.3 no
C24 C23 H231 121.4 no
C23 C24 C25 120.05(15) no
C23 C24 H241 120.2 no
C25 C24 H241 119.7 no
C24 C25 C20 121.24(15) no
C24 C25 H251 119.9 no
C20 C25 H251 118.9 no
C22 C26 C27 121.34(15) no
C22 C26 H261 117.9 no
C27 C26 H261 120.8 no
C26 C27 C28 120.16(16) no
C26 C27 H271 121.0 no
C28 C27 H271 118.8 no
C27 C28 C29 120.37(17) no
C27 C28 H281 119.7 no
C29 C28 H281 119.9 no
C21 C29 C28 120.98(14) no
C21 C29 H291 119.2 no
C28 C29 H291 119.8 no

loop_
_geom_bond_atom_site_label_1
_geom_bond_atom_site_label_2
_geom_bond_distance
_geom_bond_publ_flag
C1 S2 1.7332(13) no
C1 N5 1.2981(16) no
C1 S18 1.7512(12) no
S2 C3 1.7364(12) no
C3 N4 1.3013(16) no
C3 S6 1.7453(12) no
N4 N5 1.3929(14) no
S6 C7 1.8360(13) yes
C7 C8 1.5080(17) no
C7 H71 0.966 no
C7 H72 0.964 no
C8 C9 1.4317(18) no
C8 C13 1.3725(18) no
C9 C10 1.4269(17) no
C9 C17 1.4192(18) no
C10 C11 1.4198(19) no
C10 C14 1.4178(19) no
C11 C12 1.363(2) no
C11 H111 0.942 no
C12 C13 1.4133(18) no
C12 H121 0.939 no
C13 H131 0.929 no
C14 C15 1.365(2) no
C14 H141 0.958 no
C15 C16 1.414(2) no
C15 H151 0.959 no
C16 C17 1.369(2) no
C16 H161 0.942 no
C17 H171 0.952 no
S18 C19 1.8339(13) yes
C19 C20 1.5061(17) no
C19 H191 0.974 no
C19 H192 0.973 no
C20 C21 1.4306(19) no
C20 C25 1.372(2) no
C21 C22 1.4290(18) no
C21 C29 1.416(2) no
C22 C23 1.417(2) no
C22 C26 1.419(2) no
C23 C24 1.354(3) no
C23 H231 0.956 no
C24 C25 1.412(2) no
C24 H241 0.952 no
C25 H251 0.953 no
C26 C27 1.357(3) no
C26 H261 0.937 no
C27 C28 1.411(3) no
C27 H271 0.927 no
C28 C29 1.370(2) no
C28 H281 0.951 no
C29 H291 0.968 no

loop_
_cod_related_entry_id
_cod_related_entry_database
_cod_related_entry_code
1 ChemSpider 1275655
